data_4324335
loop_
_publ_author_name
'Ahmed A. Mohamed'
'Simone Ricci'
'Alfredo Burini'
'Rossana Galassi'
'Carlo Santini'
'Gina M. Chiarella'
'Doris Y. Melgarejo'
'John P. Fackler'

_publ_section_title
;
 Halide and Nitrite Recognizing Hexanuclear Metallacycle Copper(II)
 Pyrazolates
;
_journal_name_full 'Inorganic Chemistry'
_journal_page_first 1014
_journal_page_last 1020
_journal_paper_doi 10.1021/ic1016824
_journal_volume 50
_journal_year 2011
_chemical_formula_moiety 'C30 H6 Cl Cu6 F36 N12 O6, C16 H36 N'
_chemical_formula_sum 'C46 H42 Cl Cu6 F36 N13 O6'
_chemical_formula_weight 1973.62
_chemical_name_systematic
; 

 ? 

;
_space_group_IT_number 2
_symmetry_cell_setting triclinic
_symmetry_space_group_name_Hall '-P 1'
_symmetry_space_group_name_H-M 'P -1'
_atom_sites_solution_hydrogens geom
_atom_sites_solution_primary direct
_atom_sites_solution_secondary difmap
_audit_creation_method SHELXL-97
_cell_angle_alpha 93.835(2)
_cell_angle_beta 98.987(3)
_cell_angle_gamma 91.077(2)
_cell_formula_units_Z 2
_cell_length_a 12.5942(17)
_cell_length_b 12.7607(18)
_cell_length_c 25.769(4)
_cell_measurement_reflns_used 9033
_cell_measurement_temperature 110(2)
_cell_measurement_theta_max 26.27
_cell_measurement_theta_min 2.26
_cell_volume 4079.6(10)
_computing_cell_refinement 'SMART (Bruker, 2001)'
_computing_data_collection 'SMART (Bruker, 2001)'
_computing_data_reduction 'SMART (Bruker, 2001)'
_computing_molecular_graphics 'SHELXL97 (Sheldrick, 2008)'
_computing_publication_material 'SHELXL97 (Sheldrick, 2008)'
_computing_structure_refinement 'SHELXL-97 (Sheldrick, 1997)'
_computing_structure_solution 'SHELXS-97 (Sheldrick, 1990)'
_diffrn_ambient_temperature 110(2)
_diffrn_measured_fraction_theta_full 0.974
_diffrn_measured_fraction_theta_max 0.974
_diffrn_measurement_device_type 'Bruker SMART 1K CCD area-detector'
_diffrn_measurement_method 'phi and omega scans'
_diffrn_radiation_monochromator graphite
_diffrn_radiation_source 'fine-focus sealed tube'
_diffrn_radiation_type MoK\a
_diffrn_radiation_wavelength 0.71073
_diffrn_reflns_av_R_equivalents 0.0403
_diffrn_reflns_av_sigmaI/netI 0.0685
_diffrn_reflns_limit_h_max 15
_diffrn_reflns_limit_h_min -15
_diffrn_reflns_limit_k_max 15
_diffrn_reflns_limit_k_min -15
_diffrn_reflns_limit_l_max 32
_diffrn_reflns_limit_l_min -28
_diffrn_reflns_number 35662
_diffrn_reflns_theta_full 26.34
_diffrn_reflns_theta_max 26.34
_diffrn_reflns_theta_min 1.60
_diffrn_standards_decay_% 0
_diffrn_standards_interval_count 0
_diffrn_standards_interval_time 0
_diffrn_standards_number 0
_exptl_absorpt_coefficient_mu 1.697
_exptl_absorpt_correction_T_max 0.8353
_exptl_absorpt_correction_T_min 0.7498
_exptl_absorpt_correction_type multi-scan
_exptl_absorpt_process_details '(SADABS; Sheldrick, 2004)'
_exptl_crystal_colour blue
_exptl_crystal_density_diffrn 1.607
_exptl_crystal_description block
_exptl_crystal_F_000 1944
_exptl_crystal_size_max 0.18
_exptl_crystal_size_mid 0.13
_exptl_crystal_size_min 0.11
_platon_squeeze_details
;

;
_refine_diff_density_max 0.629
_refine_diff_density_min -0.473
_refine_diff_density_rms 0.098
_refine_ls_extinction_method none
_refine_ls_goodness_of_fit_ref 1.015
_refine_ls_hydrogen_treatment constr
_refine_ls_matrix_type full
_refine_ls_number_parameters 992
_refine_ls_number_reflns 16192
_refine_ls_number_restraints 7
_refine_ls_restrained_S_all 1.017
_refine_ls_R_factor_all 0.0636
_refine_ls_R_factor_gt 0.0436
_refine_ls_shift/su_max 0.004
_refine_ls_shift/su_mean 0.000
_refine_ls_structure_factor_coef Fsqd
_refine_ls_weighting_details 'calc w=1/[\s^2^(Fo^2^)+(0.0503P)^2^+0.0000P] where P=(Fo^2^+2Fc^2^)/3'
_refine_ls_weighting_scheme calc
_refine_ls_wR_factor_gt 0.1007
_refine_ls_wR_factor_ref 0.1063
_reflns_number_gt 11619
_reflns_number_total 16192
_reflns_threshold_expression >2sigma(I)
_cod_data_source_file ic1016824_si_001_1.cif
_cod_data_source_block crown_Cl
_cod_original_cell_volume 4079.5(10)
_cod_database_code 4324335

loop_
_symmetry_equiv_pos_as_xyz
'x, y, z'
'-x, -y, -z'

loop_
_atom_site_label
_atom_site_type_symbol
_atom_site_fract_x
_atom_site_fract_y
_atom_site_fract_z
_atom_site_U_iso_or_equiv
_atom_site_adp_type
_atom_site_occupancy
_atom_site_symmetry_multiplicity
_atom_site_calc_flag
_atom_site_refinement_flags
_atom_site_disorder_assembly
_atom_site_disorder_group
Cu1 Cu 0.64065(3) 0.68494(3) 1.044257(16) 0.01516(10) Uani 1 1 d . . .
Cu2 Cu 0.49330(3) 0.69776(3) 0.937219(15) 0.01444(10) Uani 1 1 d . . .
Cu3 Cu 0.34588(3) 0.51021(3) 0.890850(16) 0.01519(10) Uani 1 1 d . . .
Cu4 Cu 0.28350(3) 0.10237(3) 0.482751(16) 0.01736(11) Uani 1 1 d . . .
Cu5 Cu 0.43729(3) 0.12374(3) 0.402315(17) 0.01896(11) Uani 1 1 d . . .
Cu6 Cu 0.65938(3) 0.02736(3) 0.421367(16) 0.01645(11) Uani 1 1 d . . .
Cl1 Cl 0.5000 0.5000 1.0000 0.0257(3) Uani 1 2 d S . .
Cl2 Cl 0.5000 0.0000 0.5000 0.0271(3) Uani 1 2 d S . .
F1 F 0.88265(19) 0.7123(2) 0.96378(9) 0.0425(6) Uani 1 1 d . . .
F2 F 1.01078(18) 0.7592(2) 1.02714(11) 0.0496(7) Uani 1 1 d . . .
F3 F 0.85031(18) 0.81418(17) 1.02911(10) 0.0387(6) Uani 1 1 d . . .
F4 F 0.65573(17) 0.88055(17) 1.13830(8) 0.0294(5) Uani 1 1 d . . .
F5 F 0.52217(19) 0.97422(16) 1.15395(8) 0.0338(6) Uani 1 1 d . . .
F6 F 0.51392(18) 0.80670(17) 1.15856(8) 0.0285(5) Uani 1 1 d . . .
F7 F 0.35765(17) 0.89898(16) 0.90708(8) 0.0261(5) Uani 1 1 d . . .
F8 F 0.22908(16) 0.85395(17) 0.94809(8) 0.0279(5) Uani 1 1 d . . .
F9 F 0.29460(17) 1.01271(16) 0.95953(8) 0.0284(5) Uani 1 1 d . . .
F10 F 0.75103(18) 0.7269(2) 0.87062(10) 0.0442(7) Uani 1 1 d . . .
F11 F 0.6217(2) 0.83423(18) 0.86583(10) 0.0423(7) Uani 1 1 d . . .
F12 F 0.6849(2) 0.7810(2) 0.79598(10) 0.0564(8) Uani 1 1 d . . .
F13 F 0.4480(3) 0.3495(2) 0.77356(11) 0.0634(9) Uani 1 1 d . . .
F14 F 0.4200(2) 0.4551(2) 0.71242(9) 0.0519(8) Uani 1 1 d . . .
F15 F 0.3088(2) 0.4430(2) 0.76716(10) 0.0608(9) Uani 1 1 d . . .
F16 F 0.11858(19) 0.59092(19) 0.83438(9) 0.0386(6) Uani 1 1 d . . .
F17 F -0.03325(18) 0.58724(19) 0.86349(11) 0.0446(7) Uani 1 1 d . . .
F18 F 0.09833(18) 0.68381(17) 0.90469(10) 0.0382(6) Uani 1 1 d . . .
F19 F 0.0769(2) -0.0469(2) 0.36654(8) 0.0437(7) Uani 1 1 d . . .
F20 F -0.06472(18) -0.0328(2) 0.40356(10) 0.0466(7) Uani 1 1 d . . .
F21 F 0.05518(18) 0.09292(19) 0.41490(9) 0.0369(6) Uani 1 1 d . . .
F22 F 0.2990(2) 0.34946(19) 0.58295(9) 0.0426(7) Uani 1 1 d . . .
F23 F 0.15939(19) 0.30245(18) 0.52738(10) 0.0401(6) Uani 1 1 d . . .
F24 F 0.2158(2) 0.46453(17) 0.53676(11) 0.0467(7) Uani 1 1 d . . .
F25 F 0.4572(2) 0.3355(2) 0.34700(10) 0.0514(7) Uani 1 1 d . . .
F26 F 0.5829(2) 0.3999(2) 0.40685(12) 0.0559(8) Uani 1 1 d . . .
F27 F 0.4494(3) 0.4941(2) 0.37986(14) 0.0716(10) Uani 1 1 d . . .
F28 F 0.28197(19) 0.1001(2) 0.28964(9) 0.0412(6) Uani 1 1 d . . .
F29 F 0.23039(18) -0.0572(2) 0.30095(10) 0.0459(7) Uani 1 1 d . . .
F30 F 0.28129(19) -0.0224(2) 0.22768(9) 0.0518(8) Uani 1 1 d . . .
F31 F 0.69737(19) -0.22437(19) 0.32969(9) 0.0387(6) Uani 1 1 d . . .
F32 F 0.68724(17) -0.15751(19) 0.25485(8) 0.0341(6) Uani 1 1 d . . .
F33 F 0.76556(16) -0.07027(18) 0.32530(9) 0.0344(6) Uani 1 1 d . . .
F34 F 0.9439(2) 0.2972(2) 0.44337(12) 0.0651(9) Uani 1 1 d . . .
F35 F 0.8317(2) 0.1995(2) 0.38812(9) 0.0450(7) Uani 1 1 d . . .
F36 F 0.7743(2) 0.30969(19) 0.44294(12) 0.0530(8) Uani 1 1 d . . .
O1 O 0.62718(19) 0.63656(18) 1.11188(9) 0.0181(5) Uani 1 1 d . . .
O2 O 0.63971(18) 0.70741(18) 0.97129(9) 0.0177(5) Uani 1 1 d . . .
O3 O 0.34500(18) 0.65664(18) 0.91301(9) 0.0160(5) Uani 1 1 d . . .
O4 O 0.29786(19) 0.10912(18) 0.55791(9) 0.0197(6) Uani 1 1 d . . .
O5 O 0.29651(19) 0.07400(19) 0.40970(9) 0.0205(6) Uani 1 1 d . . .
O6 O 0.58760(19) 0.15687(18) 0.41064(9) 0.0204(6) Uani 1 1 d . . .
N1 N 0.7833(2) 0.6154(2) 1.05477(11) 0.0170(6) Uani 1 1 d . . .
N2 N 0.5257(2) 0.7919(2) 1.04223(10) 0.0160(6) Uani 1 1 d . . .
N3 N 0.4645(2) 0.8002(2) 0.99462(10) 0.0146(6) Uani 1 1 d . . .
N4 N 0.5206(2) 0.6345(2) 0.86783(11) 0.0162(6) Uani 1 1 d . . .
N5 N 0.4549(2) 0.5523(2) 0.84683(11) 0.0178(7) Uani 1 1 d . . .
N6 N 0.2110(2) 0.4693(2) 0.91692(11) 0.0186(7) Uani 1 1 d . . .
N7 N 0.1895(2) -0.0232(2) 0.48574(11) 0.0178(7) Uani 1 1 d . . .
N8 N 0.3362(2) 0.2484(2) 0.47543(12) 0.0197(7) Uani 1 1 d . . .
N9 N 0.3984(2) 0.2575(2) 0.43720(12) 0.0234(7) Uani 1 1 d . . .
N10 N 0.4658(2) 0.0124(2) 0.34810(11) 0.0200(7) Uani 1 1 d . . .
N11 N 0.5655(2) -0.0248(2) 0.35509(11) 0.0205(7) Uani 1 1 d . . .
N12 N 0.7823(2) 0.0841(2) 0.47440(11) 0.0200(7) Uani 1 1 d . . .
N13 N 0.0607(2) 0.9144(2) 0.78502(11) 0.0195(7) Uani 1 1 d . . .
C1 C 0.8830(3) 0.6376(3) 1.04471(14) 0.0199(8) Uani 1 1 d . . .
C2 C 0.9057(3) 0.7312(3) 1.01622(17) 0.0300(10) Uani 1 1 d . . .
C3 C 0.4990(3) 0.8713(3) 1.07456(13) 0.0171(8) Uani 1 1 d . . .
C4 C 0.4206(3) 0.9317(3) 1.04933(13) 0.0191(8) Uani 1 1 d . . .
H4 H 0.3877 0.9915 1.0631 0.023 Uiso 1 1 calc R . .
C5 C 0.4012(3) 0.8831(3) 0.99838(13) 0.0165(8) Uani 1 1 d . . .
C6 C 0.5492(3) 0.8831(3) 1.13127(14) 0.0220(9) Uani 1 1 d . . .
C7 C 0.3208(3) 0.9121(3) 0.95323(14) 0.0206(8) Uani 1 1 d . . .
C8 C 0.5801(3) 0.6612(3) 0.83123(13) 0.0176(8) Uani 1 1 d . . .
C9 C 0.5526(3) 0.5957(3) 0.78558(14) 0.0211(8) Uani 1 1 d . . .
H9 H 0.5817 0.5964 0.7538 0.025 Uiso 1 1 calc R . .
C10 C 0.4734(3) 0.5297(3) 0.79712(13) 0.0190(8) Uani 1 1 d . . .
C11 C 0.6591(3) 0.7506(3) 0.84115(15) 0.0292(10) Uani 1 1 d . . .
C12 C 0.4118(4) 0.4444(3) 0.76257(15) 0.0347(11) Uani 1 1 d . . .
C13 C 0.1077(3) 0.5000(3) 0.90968(14) 0.0204(8) Uani 1 1 d . . .
C14 C 0.0452(3) 0.4337(3) 0.93368(15) 0.0257(9) Uani 1 1 d . . .
H14 H -0.0297 0.4367 0.9350 0.031 Uiso 1 1 calc R . .
C15 C 0.0736(3) 0.5901(3) 0.87855(17) 0.0289(10) Uani 1 1 d . . .
C16 C 0.0957(3) -0.0623(3) 0.45805(13) 0.0220(9) Uani 1 1 d . . .
C17 C 0.0411(3) -0.0106(4) 0.41081(15) 0.0316(10) Uani 1 1 d . . .
C18 C 0.3157(3) 0.3468(3) 0.49300(15) 0.0254(9) Uani 1 1 d . . .
C19 C 0.3643(3) 0.4214(3) 0.46714(17) 0.0317(10) Uani 1 1 d . . .
H19 H 0.3626 0.4958 0.4719 0.038 Uiso 1 1 calc R . .
C20 C 0.4162(3) 0.3608(3) 0.43239(17) 0.0301(10) Uani 1 1 d . . .
C21 C 0.2468(3) 0.3644(3) 0.53516(17) 0.0320(10) Uani 1 1 d . . .
C22 C 0.4779(4) 0.3974(3) 0.39231(19) 0.0418(12) Uani 1 1 d . . .
C23 C 0.4153(3) -0.0274(3) 0.30018(14) 0.0231(9) Uani 1 1 d . . .
C24 C 0.4836(3) -0.0911(3) 0.27618(14) 0.0255(9) Uani 1 1 d . . .
H24 H 0.4693 -0.1290 0.2427 0.031 Uiso 1 1 calc R . .
C25 C 0.5768(3) -0.0869(3) 0.31188(13) 0.0189(8) Uani 1 1 d . . .
C26 C 0.3033(3) -0.0017(4) 0.28015(15) 0.0319(10) Uani 1 1 d . . .
C27 C 0.6811(3) -0.1354(3) 0.30637(14) 0.0240(9) Uani 1 1 d . . .
C28 C 0.8576(3) 0.1608(3) 0.47714(14) 0.0239(9) Uani 1 1 d . . .
C29 C 0.9382(3) 0.1498(3) 0.51986(15) 0.0307(10) Uani 1 1 d . . .
H29 H 1.0013 0.1924 0.5311 0.037 Uiso 1 1 calc R . .
C30 C 0.8519(4) 0.2402(3) 0.43824(18) 0.0361(11) Uani 1 1 d . . .
C31 C 0.0213(3) 1.0145(3) 0.76181(14) 0.0226(8) Uani 1 1 d . . .
H31A H -0.0573 1.0169 0.7614 0.027 Uiso 1 1 calc R . .
H31B H 0.0338 1.0120 0.7248 0.027 Uiso 1 1 calc R . .
C32 C 0.0726(3) 1.1154(3) 0.78987(15) 0.0264(9) Uani 1 1 d . . .
H32A H 0.1519 1.1106 0.7943 0.032 Uiso 1 1 calc R . .
H32B H 0.0517 1.1243 0.8253 0.032 Uiso 1 1 calc R . .
C33 C 0.0388(4) 1.2105(3) 0.75964(17) 0.0346(10) Uani 1 1 d . . .
H33A H 0.0654 1.2045 0.7254 0.042 Uiso 1 1 calc R . .
H33B H -0.0407 1.2116 0.7524 0.042 Uiso 1 1 calc R . .
C34 C 0.0820(4) 1.3125(3) 0.7897(2) 0.0521(14) Uani 1 1 d . . .
H34A H 0.0506 1.3220 0.8221 0.078 Uiso 1 1 calc R . .
H34B H 0.0630 1.3714 0.7679 0.078 Uiso 1 1 calc R . .
H34C H 0.1605 1.3102 0.7987 0.078 Uiso 1 1 calc R . .
C35 C 0.0620(3) 0.9212(3) 0.84441(14) 0.0244(9) Uani 1 1 d . . .
H35A H 0.0874 0.8539 0.8581 0.029 Uiso 1 1 calc R . .
H35B H 0.1146 0.9770 0.8608 0.029 Uiso 1 1 calc R . .
C36 C -0.0462(3) 0.9438(3) 0.86160(15) 0.0299(10) Uani 1 1 d . . .
H36A H -0.0778 1.0051 0.8439 0.036 Uiso 1 1 calc R . .
H36B H -0.0960 0.8826 0.8510 0.036 Uiso 1 1 calc R . .
C37 C -0.0325(3) 0.9665(3) 0.92108(15) 0.0286(9) Uani 1 1 d . . .
H37A H 0.0202 1.0256 0.9317 0.034 Uiso 1 1 calc R . .
H37B H -0.0036 0.9040 0.9386 0.034 Uiso 1 1 calc R . .
C38 C -0.1386(3) 0.9942(3) 0.93924(17) 0.0371(11) Uani 1 1 d . . .
H38A H -0.1661 1.0576 0.9230 0.056 Uiso 1 1 calc R . .
H38B H -0.1271 1.0071 0.9777 0.056 Uiso 1 1 calc R . .
H38C H -0.1909 0.9359 0.9288 0.056 Uiso 1 1 calc R . .
C39 C 0.1747(3) 0.8969(3) 0.77377(15) 0.0228(8) Uani 1 1 d . . .
H39A H 0.2225 0.9534 0.7936 0.027 Uiso 1 1 calc R . .
H39B H 0.1750 0.9046 0.7358 0.027 Uiso 1 1 calc R . .
C40 C 0.2229(3) 0.7914(3) 0.78739(15) 0.0252(9) Uani 1 1 d . C .
H40A H 0.1824 0.7340 0.7644 0.030 Uiso 1 1 calc R . .
H40B H 0.2176 0.7790 0.8244 0.030 Uiso 1 1 calc R . .
C41 C 0.3408(3) 0.7919(3) 0.77965(15) 0.0297(10) Uani 1 1 d D . .
H41A H 0.3776 0.8551 0.7994 0.036 Uiso 1 1 calc R A 1
H41B H 0.3747 0.7297 0.7954 0.036 Uiso 1 1 calc R A 1
C43 C -0.0151(3) 0.8230(3) 0.76100(15) 0.0267(9) Uani 1 1 d . C .
H43A H 0.0103 0.7590 0.7783 0.032 Uiso 1 1 calc R . .
H43B H -0.0871 0.8373 0.7703 0.032 Uiso 1 1 calc R . .
C44 C -0.0284(4) 0.7984(3) 0.70278(16) 0.0394(12) Uani 1 1 d D . .
H44A H 0.0418 0.7818 0.6920 0.047 Uiso 1 1 calc R B 1
H44B H -0.0576 0.8594 0.6840 0.047 Uiso 1 1 calc R B 1
C42 C 0.3606(15) 0.7912(8) 0.7230(4) 0.041(2) Uani 0.775(7) 1 d PD C 1
H42A H 0.3264 0.7281 0.7031 0.062 Uiso 0.775(7) 1 calc PR C 1
H42B H 0.4382 0.7913 0.7222 0.062 Uiso 0.775(7) 1 calc PR C 1
H42C H 0.3300 0.8539 0.7071 0.062 Uiso 0.775(7) 1 calc PR C 1
C45 C -0.1074(5) 0.7024(5) 0.6894(2) 0.0408(17) Uani 0.775(7) 1 d PD C 1
H45A H -0.0730 0.6405 0.7052 0.049 Uiso 0.775(7) 1 calc PR C 1
H45B H -0.1723 0.7165 0.7057 0.049 Uiso 0.775(7) 1 calc PR C 1
C46 C -0.1407(6) 0.6770(6) 0.6326(3) 0.067(2) Uani 0.775(7) 1 d PD C 1
H46A H -0.1847 0.7333 0.6175 0.100 Uiso 0.775(7) 1 calc PR C 1
H46B H -0.1828 0.6107 0.6270 0.100 Uiso 0.775(7) 1 calc PR C 1
H46C H -0.0768 0.6700 0.6154 0.100 Uiso 0.775(7) 1 calc PR C 1
C42A C 0.360(6) 0.818(4) 0.7249(13) 0.041(2) Uani 0.225(7) 1 d PD C 2
H42D H 0.2963 0.7960 0.6990 0.062 Uiso 0.225(7) 1 calc PR C 2
H42E H 0.4227 0.7815 0.7159 0.062 Uiso 0.225(7) 1 calc PR C 2
H42F H 0.3720 0.8943 0.7245 0.062 Uiso 0.225(7) 1 calc PR C 2
C45A C -0.0570(15) 0.6898(13) 0.6779(10) 0.0408(17) Uani 0.225(7) 1 d PD C 2
H45C H -0.0442 0.6830 0.6409 0.049 Uiso 0.225(7) 1 calc PR C 2
H45D H -0.0164 0.6358 0.6979 0.049 Uiso 0.225(7) 1 calc PR C 2
C46A C -0.1721(18) 0.683(2) 0.6813(11) 0.067(2) Uani 0.225(7) 1 d PD C 2
H46D H -0.1815 0.6601 0.7159 0.100 Uiso 0.225(7) 1 calc PR C 2
H46E H -0.2079 0.6315 0.6537 0.100 Uiso 0.225(7) 1 calc PR C 2
H46F H -0.2036 0.7516 0.6764 0.100 Uiso 0.225(7) 1 calc PR C 2

loop_
_atom_site_aniso_label
_atom_site_aniso_U_11
_atom_site_aniso_U_22
_atom_site_aniso_U_33
_atom_site_aniso_U_23
_atom_site_aniso_U_13
_atom_site_aniso_U_12
Cu1 0.0135(2) 0.0185(2) 0.0133(2) 0.00139(18) 0.00175(17) 0.00001(17)
Cu2 0.0134(2) 0.0179(2) 0.0116(2) -0.00162(18) 0.00188(17) -0.00131(17)
Cu3 0.0143(2) 0.0163(2) 0.0151(2) 0.00066(18) 0.00336(17) -0.00152(17)
Cu4 0.0197(2) 0.0184(2) 0.0138(2) 0.00140(18) 0.00237(18) -0.00079(18)
Cu5 0.0186(2) 0.0205(2) 0.0185(2) 0.00226(19) 0.00470(18) 0.00221(19)
Cu6 0.0172(2) 0.0181(2) 0.0129(2) -0.00068(18) -0.00050(18) -0.00026(18)
Cl1 0.0222(7) 0.0266(7) 0.0284(7) -0.0004(6) 0.0054(6) 0.0004(6)
Cl2 0.0267(7) 0.0281(7) 0.0262(7) -0.0003(6) 0.0045(6) 0.0002(6)
F1 0.0392(15) 0.0577(17) 0.0346(14) 0.0230(13) 0.0111(12) -0.0034(13)
F2 0.0186(13) 0.0511(16) 0.080(2) 0.0322(15) 0.0009(13) -0.0141(12)
F3 0.0334(14) 0.0252(12) 0.0588(17) 0.0173(12) 0.0053(12) 0.0001(11)
F4 0.0292(13) 0.0356(13) 0.0194(11) 0.0001(10) -0.0077(10) -0.0016(10)
F5 0.0581(16) 0.0236(12) 0.0175(11) -0.0085(10) 0.0031(11) 0.0062(11)
F6 0.0454(15) 0.0268(12) 0.0144(11) 0.0005(10) 0.0087(10) 0.0018(11)
F7 0.0336(13) 0.0298(12) 0.0146(10) 0.0044(10) 0.0010(9) 0.0060(10)
F8 0.0198(12) 0.0313(12) 0.0300(12) 0.0007(11) -0.0033(10) -0.0010(10)
F9 0.0345(13) 0.0211(11) 0.0283(12) -0.0007(10) 0.0006(10) 0.0088(10)
F10 0.0221(13) 0.0606(17) 0.0465(15) -0.0012(14) -0.0017(12) -0.0129(12)
F11 0.0480(16) 0.0261(13) 0.0528(16) -0.0079(12) 0.0140(13) -0.0143(11)
F12 0.073(2) 0.070(2) 0.0267(13) 0.0041(14) 0.0160(13) -0.0479(16)
F13 0.121(3) 0.0242(14) 0.0417(16) -0.0070(13) 0.0087(17) -0.0131(16)
F14 0.090(2) 0.0522(17) 0.0124(11) -0.0087(12) 0.0121(13) -0.0362(15)
F15 0.0474(18) 0.086(2) 0.0439(16) -0.0242(16) 0.0086(14) -0.0405(16)
F16 0.0380(15) 0.0413(15) 0.0392(14) 0.0220(12) 0.0062(12) 0.0020(12)
F17 0.0158(12) 0.0423(15) 0.0751(19) 0.0286(14) -0.0052(12) -0.0002(11)
F18 0.0319(14) 0.0211(12) 0.0621(17) 0.0095(12) 0.0065(12) 0.0008(10)
F19 0.0442(16) 0.0702(18) 0.0155(11) 0.0017(12) 0.0022(11) -0.0070(13)
F20 0.0210(13) 0.078(2) 0.0376(14) 0.0120(14) -0.0082(11) -0.0107(13)
F21 0.0318(14) 0.0447(15) 0.0335(13) 0.0142(12) -0.0018(11) 0.0037(12)
F22 0.0569(17) 0.0433(15) 0.0290(14) -0.0039(12) 0.0138(12) -0.0021(13)
F23 0.0343(14) 0.0336(14) 0.0553(16) -0.0083(13) 0.0217(12) -0.0056(11)
F24 0.0649(19) 0.0194(12) 0.0636(18) -0.0002(12) 0.0353(15) 0.0089(12)
F25 0.0648(19) 0.0560(17) 0.0416(16) 0.0150(14) 0.0286(14) 0.0032(14)
F26 0.0396(17) 0.0510(17) 0.084(2) 0.0107(16) 0.0295(16) -0.0066(13)
F27 0.098(3) 0.0365(16) 0.104(3) 0.0408(17) 0.071(2) 0.0249(16)
F28 0.0380(15) 0.0555(17) 0.0308(13) 0.0086(13) 0.0025(11) 0.0206(13)
F29 0.0190(13) 0.0740(19) 0.0432(15) 0.0088(14) -0.0009(11) -0.0052(13)
F30 0.0323(14) 0.097(2) 0.0195(12) -0.0089(14) -0.0114(11) 0.0143(14)
F31 0.0417(15) 0.0394(14) 0.0367(14) 0.0044(12) 0.0098(12) 0.0151(12)
F32 0.0282(13) 0.0573(16) 0.0157(11) -0.0100(11) 0.0052(9) 0.0046(11)
F33 0.0161(12) 0.0469(14) 0.0357(13) -0.0147(12) -0.0021(10) -0.0015(10)
F34 0.0440(17) 0.067(2) 0.082(2) 0.0452(18) -0.0112(15) -0.0346(15)
F35 0.0433(16) 0.0612(18) 0.0322(14) 0.0209(13) 0.0038(12) -0.0013(13)
F36 0.0526(18) 0.0295(14) 0.074(2) 0.0147(14) -0.0022(15) -0.0030(13)
O1 0.0228(14) 0.0173(13) 0.0143(12) 0.0024(10) 0.0029(10) 0.0005(10)
O2 0.0150(13) 0.0240(13) 0.0135(12) 0.0014(11) 0.0009(10) -0.0029(10)
O3 0.0133(12) 0.0162(12) 0.0174(12) -0.0002(10) 0.0002(10) -0.0034(10)
O4 0.0262(14) 0.0181(13) 0.0159(12) 0.0053(11) 0.0047(11) 0.0015(11)
O5 0.0184(13) 0.0276(14) 0.0167(13) 0.0041(11) 0.0056(10) -0.0017(11)
O6 0.0175(13) 0.0193(13) 0.0246(14) 0.0030(11) 0.0034(11) 0.0016(11)
N1 0.0167(16) 0.0158(15) 0.0185(15) 0.0036(13) 0.0023(13) -0.0021(12)
N2 0.0187(16) 0.0187(15) 0.0095(14) 0.0018(12) -0.0013(12) 0.0003(13)
N3 0.0148(15) 0.0186(15) 0.0094(14) 0.0011(12) -0.0004(12) -0.0018(12)
N4 0.0121(15) 0.0186(15) 0.0172(15) 0.0003(13) 0.0008(12) -0.0015(12)
N5 0.0197(16) 0.0174(15) 0.0155(15) -0.0006(13) 0.0013(13) -0.0029(13)
N6 0.0173(16) 0.0189(16) 0.0187(15) 0.0014(13) 0.0006(13) -0.0004(13)
N7 0.0177(16) 0.0244(16) 0.0108(14) 0.0041(13) -0.0002(12) -0.0009(13)
N8 0.0202(16) 0.0186(16) 0.0223(16) 0.0048(13) 0.0080(13) 0.0037(13)
N9 0.0279(18) 0.0185(16) 0.0268(17) 0.0105(14) 0.0097(14) 0.0045(14)
N10 0.0147(16) 0.0290(17) 0.0162(15) 0.0028(14) 0.0015(12) 0.0024(13)
N11 0.0178(16) 0.0251(17) 0.0182(15) -0.0011(14) 0.0021(13) 0.0021(13)
N12 0.0204(17) 0.0221(16) 0.0172(15) 0.0018(14) 0.0017(13) -0.0021(13)
N13 0.0173(16) 0.0205(16) 0.0195(16) 0.0034(13) -0.0013(13) -0.0033(13)
C1 0.0144(19) 0.023(2) 0.0228(19) 0.0042(16) 0.0032(15) -0.0028(15)
C2 0.018(2) 0.033(2) 0.038(2) 0.011(2) 0.0012(18) -0.0080(18)
C3 0.0199(19) 0.0157(18) 0.0151(17) -0.0030(15) 0.0025(15) -0.0027(15)
C4 0.0189(19) 0.0222(19) 0.0158(18) -0.0015(16) 0.0025(15) 0.0001(15)
C5 0.0168(18) 0.0170(18) 0.0163(17) 0.0006(15) 0.0053(15) -0.0028(15)
C6 0.029(2) 0.0181(19) 0.0173(18) -0.0025(16) 0.0017(17) 0.0015(17)
C7 0.026(2) 0.0167(18) 0.0185(19) -0.0019(16) 0.0016(16) 0.0045(16)
C8 0.0167(19) 0.0222(19) 0.0147(17) 0.0019(15) 0.0053(15) -0.0006(15)
C9 0.025(2) 0.026(2) 0.0146(18) 0.0029(16) 0.0090(16) 0.0046(17)
C10 0.026(2) 0.0216(19) 0.0096(16) 0.0017(15) 0.0024(15) -0.0032(16)
C11 0.032(2) 0.039(2) 0.0182(19) 0.0049(19) 0.0102(18) -0.0117(19)
C12 0.050(3) 0.037(3) 0.0144(19) -0.0095(19) 0.0036(19) -0.015(2)
C13 0.0125(18) 0.0222(19) 0.026(2) 0.0024(17) 0.0017(16) 0.0003(15)
C14 0.0149(19) 0.030(2) 0.033(2) 0.0078(19) 0.0041(17) -0.0024(17)
C15 0.0117(19) 0.034(2) 0.040(2) 0.008(2) -0.0002(18) -0.0041(17)
C16 0.0182(19) 0.034(2) 0.0118(17) -0.0024(17) -0.0008(15) -0.0047(17)
C17 0.017(2) 0.055(3) 0.021(2) -0.004(2) -0.0012(17) -0.0108(19)
C18 0.026(2) 0.021(2) 0.029(2) -0.0004(18) 0.0058(18) 0.0003(17)
C19 0.035(2) 0.017(2) 0.045(3) 0.0053(19) 0.010(2) 0.0017(18)
C20 0.034(2) 0.022(2) 0.037(2) 0.0085(19) 0.013(2) 0.0025(18)
C21 0.035(3) 0.019(2) 0.043(3) -0.004(2) 0.011(2) 0.0014(18)
C22 0.052(3) 0.027(2) 0.050(3) 0.007(2) 0.017(2) 0.009(2)
C23 0.021(2) 0.034(2) 0.0131(18) 0.0044(17) -0.0034(15) 0.0010(17)
C24 0.019(2) 0.040(2) 0.0164(18) -0.0075(18) 0.0024(16) -0.0027(17)
C25 0.020(2) 0.0240(19) 0.0109(17) -0.0021(15) -0.0001(15) -0.0021(16)
C26 0.027(2) 0.053(3) 0.0151(19) 0.002(2) -0.0014(17) 0.003(2)
C27 0.025(2) 0.032(2) 0.0140(18) -0.0027(17) 0.0015(16) -0.0016(18)
C28 0.024(2) 0.026(2) 0.0204(19) 0.0038(17) 0.0016(16) -0.0084(17)
C29 0.027(2) 0.037(2) 0.026(2) -0.005(2) 0.0033(18) -0.0170(19)
C30 0.033(3) 0.035(2) 0.039(3) 0.015(2) -0.004(2) -0.013(2)
C31 0.020(2) 0.026(2) 0.0209(19) 0.0065(17) -0.0021(16) 0.0019(16)
C32 0.025(2) 0.027(2) 0.028(2) 0.0030(18) 0.0058(17) -0.0013(17)
C33 0.039(3) 0.028(2) 0.038(2) 0.010(2) 0.009(2) 0.004(2)
C34 0.058(3) 0.031(3) 0.067(4) 0.005(3) 0.008(3) -0.006(2)
C35 0.019(2) 0.031(2) 0.024(2) 0.0044(18) 0.0037(16) -0.0037(17)
C36 0.023(2) 0.038(2) 0.030(2) 0.008(2) 0.0057(18) -0.0010(18)
C37 0.028(2) 0.029(2) 0.029(2) 0.0031(19) 0.0032(18) -0.0031(18)
C38 0.040(3) 0.041(3) 0.033(2) 0.001(2) 0.014(2) 0.004(2)
C39 0.022(2) 0.024(2) 0.024(2) 0.0071(17) 0.0066(16) 0.0006(16)
C40 0.027(2) 0.026(2) 0.024(2) 0.0061(17) 0.0041(17) 0.0009(17)
C41 0.030(2) 0.035(2) 0.023(2) 0.0017(19) 0.0002(18) 0.0066(19)
C43 0.022(2) 0.024(2) 0.032(2) 0.0016(18) -0.0017(17) -0.0051(17)
C44 0.047(3) 0.038(3) 0.027(2) 0.000(2) -0.013(2) 0.000(2)
C42 0.051(3) 0.044(7) 0.035(3) 0.015(4) 0.017(3) 0.027(6)
C45 0.024(4) 0.039(3) 0.055(4) -0.017(3) 0.003(3) -0.005(3)
C46 0.068(5) 0.069(5) 0.058(5) -0.009(4) 0.007(4) -0.023(4)
C42A 0.051(3) 0.044(7) 0.035(3) 0.015(4) 0.017(3) 0.027(6)
C45A 0.024(4) 0.039(3) 0.055(4) -0.017(3) 0.003(3) -0.005(3)
C46A 0.068(5) 0.069(5) 0.058(5) -0.009(4) 0.007(4) -0.023(4)

loop_
_atom_type_symbol
_atom_type_description
_atom_type_scat_dispersion_real
_atom_type_scat_dispersion_imag
_atom_type_scat_source
C C 0.0033 0.0016 'International Tables Vol C Tables 4.2.6.8 and 6.1.1.4'
H H 0.0000 0.0000 'International Tables Vol C Tables 4.2.6.8 and 6.1.1.4'
N N 0.0061 0.0033 'International Tables Vol C Tables 4.2.6.8 and 6.1.1.4'
O O 0.0106 0.0060 'International Tables Vol C Tables 4.2.6.8 and 6.1.1.4'
F F 0.0171 0.0103 'International Tables Vol C Tables 4.2.6.8 and 6.1.1.4'
Cu Cu 0.3201 1.2651 'International Tables Vol C Tables 4.2.6.8 and 6.1.1.4'
Cl Cl 0.1484 0.1585 'International Tables Vol C Tables 4.2.6.8 and 6.1.1.4'

loop_
_geom_angle_atom_site_label_1
_geom_angle_atom_site_label_2
_geom_angle_atom_site_label_3
_geom_angle
_geom_angle_site_symmetry_1
_geom_angle_site_symmetry_3
O1 Cu1 O2 168.61(10) . .
O1 Cu1 N2 97.00(11) . .
O2 Cu1 N2 86.09(10) . .
O1 Cu1 N1 84.55(11) . .
O2 Cu1 N1 95.72(11) . .
N2 Cu1 N1 162.95(12) . .
O2 Cu2 O3 165.29(11) . .
O2 Cu2 N3 85.75(10) . .
O3 Cu2 N3 95.80(10) . .
O2 Cu2 N4 97.21(10) . .
O3 Cu2 N4 85.70(10) . .
N3 Cu2 N4 162.57(12) . .
O2 Cu2 Cu3 132.21(7) . .
O3 Cu2 Cu3 37.16(6) . .
N3 Cu2 Cu3 125.02(8) . .
N4 Cu2 Cu3 64.64(9) . .
O2 Cu2 Cl1 80.14(8) . .
O3 Cu2 Cl1 85.16(7) . .
N3 Cu2 Cl1 97.25(9) . .
N4 Cu2 Cl1 100.18(9) . .
Cu3 Cu2 Cl1 62.139(14) . .
O1 Cu3 O3 163.34(10) 2_667 .
O1 Cu3 N6 85.10(11) 2_667 .
O3 Cu3 N6 96.37(10) . .
O1 Cu3 N5 97.24(11) 2_667 .
O3 Cu3 N5 85.66(11) . .
N6 Cu3 N5 164.94(12) . .
O1 Cu3 Cu2 130.20(7) 2_667 .
O3 Cu3 Cu2 37.34(7) . .
N6 Cu3 Cu2 124.42(8) . .
N5 Cu3 Cu2 64.74(8) . .
O4 Cu4 O5 166.70(10) . .
O4 Cu4 N7 84.45(11) . .
O5 Cu4 N7 94.67(11) . .
O4 Cu4 N8 97.95(11) . .
O5 Cu4 N8 86.75(11) . .
N7 Cu4 N8 163.13(12) . .
O6 Cu5 O5 165.88(11) . .
O6 Cu5 N9 95.60(11) . .
O5 Cu5 N9 85.67(12) . .
O6 Cu5 N10 85.69(11) . .
O5 Cu5 N10 97.21(11) . .
N9 Cu5 N10 163.01(13) . .
O6 Cu5 Cu6 36.90(7) . .
O5 Cu5 Cu6 133.14(8) . .
N9 Cu5 Cu6 124.88(9) . .
N10 Cu5 Cu6 64.24(8) . .
O6 Cu6 O4 165.34(11) . 2_656
O6 Cu6 N11 84.71(11) . .
O4 Cu6 N11 95.34(11) 2_656 .
O6 Cu6 N12 97.46(11) . .
O4 Cu6 N12 86.47(11) 2_656 .
N11 Cu6 N12 164.30(12) . .
O6 Cu6 Cu5 36.75(7) . .
O4 Cu6 Cu5 130.90(8) 2_656 .
N11 Cu6 Cu5 64.66(8) . .
N12 Cu6 Cu5 124.91(8) . .
Cu3 O1 Cu1 107.41(10) 2_667 .
Cu2 O2 Cu1 107.53(11) . .
Cu3 O3 Cu2 105.50(10) . .
Cu4 O4 Cu6 106.33(10) . 2_656
Cu5 O5 Cu4 106.24(11) . .
Cu5 O6 Cu6 106.35(12) . .
N6 N1 C1 107.8(3) 2_667 .
N6 N1 Cu1 116.0(2) 2_667 .
C1 N1 Cu1 135.9(3) . .
C3 N2 N3 106.7(3) . .
C3 N2 Cu1 136.9(2) . .
N3 N2 Cu1 115.64(19) . .
C5 N3 N2 108.2(3) . .
C5 N3 Cu2 135.9(2) . .
N2 N3 Cu2 115.8(2) . .
C8 N4 N5 107.8(3) . .
C8 N4 Cu2 135.8(2) . .
N5 N4 Cu2 115.7(2) . .
C10 N5 N4 107.8(3) . .
C10 N5 Cu3 136.6(2) . .
N4 N5 Cu3 115.0(2) . .
N1 N6 C13 108.0(3) 2_667 .
N1 N6 Cu3 115.7(2) 2_667 .
C13 N6 Cu3 136.0(3) . .
N12 N7 C16 107.8(3) 2_656 .
N12 N7 Cu4 116.8(2) 2_656 .
C16 N7 Cu4 135.2(3) . .
C18 N8 N9 107.0(3) . .
C18 N8 Cu4 137.4(3) . .
N9 N8 Cu4 114.9(2) . .
C20 N9 N8 108.0(3) . .
C20 N9 Cu5 136.1(3) . .
N8 N9 Cu5 115.8(2) . .
N11 N10 C23 107.5(3) . .
N11 N10 Cu5 115.3(2) . .
C23 N10 Cu5 136.4(2) . .
N10 N11 C25 108.1(3) . .
N10 N11 Cu6 115.6(2) . .
C25 N11 Cu6 136.2(2) . .
N7 N12 C28 108.4(3) 2_656 .
N7 N12 Cu6 114.5(2) 2_656 .
C28 N12 Cu6 136.1(3) . .
C31 N13 C35 110.9(3) . .
C31 N13 C39 108.6(3) . .
C35 N13 C39 109.1(3) . .
C31 N13 C43 109.4(3) . .
C35 N13 C43 107.7(3) . .
C39 N13 C43 111.1(3) . .
N1 C1 C14 110.5(3) . 2_667
N1 C1 C2 121.4(3) . .
C14 C1 C2 128.1(3) 2_667 .
F3 C2 F1 107.3(3) . .
F3 C2 F2 107.5(3) . .
F1 C2 F2 106.5(3) . .
F3 C2 C1 112.7(3) . .
F1 C2 C1 112.1(3) . .
F2 C2 C1 110.4(3) . .
N2 C3 C4 111.9(3) . .
N2 C3 C6 120.8(3) . .
C4 C3 C6 127.3(3) . .
C3 C4 C5 102.7(3) . .
C3 C4 H4 128.6 . .
C5 C4 H4 128.6 . .
N3 C5 C4 110.4(3) . .
N3 C5 C7 122.1(3) . .
C4 C5 C7 127.5(3) . .
F4 C6 F5 107.8(3) . .
F4 C6 F6 107.4(3) . .
F5 C6 F6 106.3(3) . .
F4 C6 C3 113.2(3) . .
F5 C6 C3 110.5(3) . .
F6 C6 C3 111.3(3) . .
F9 C7 F7 107.6(3) . .
F9 C7 F8 107.1(3) . .
F7 C7 F8 106.6(3) . .
F9 C7 C5 110.9(3) . .
F7 C7 C5 112.2(3) . .
F8 C7 C5 112.2(3) . .
N4 C8 C9 109.9(3) . .
N4 C8 C11 121.8(3) . .
C9 C8 C11 128.3(3) . .
C10 C9 C8 104.0(3) . .
C10 C9 H9 128.0 . .
C8 C9 H9 128.0 . .
N5 C10 C9 110.4(3) . .
N5 C10 C12 121.3(3) . .
C9 C10 C12 128.2(3) . .
F10 C11 F12 106.4(3) . .
F10 C11 F11 106.7(3) . .
F12 C11 F11 107.4(3) . .
F10 C11 C8 112.7(4) . .
F12 C11 C8 110.8(3) . .
F11 C11 C8 112.4(3) . .
F15 C12 F14 108.4(4) . .
F15 C12 F13 106.7(4) . .
F14 C12 F13 106.4(3) . .
F15 C12 C10 112.0(3) . .
F14 C12 C10 110.7(4) . .
F13 C12 C10 112.2(4) . .
N6 C13 C14 109.9(3) . .
N6 C13 C15 121.6(3) . .
C14 C13 C15 128.4(3) . .
C1 C14 C13 103.8(3) 2_667 .
C1 C14 H14 128.1 2_667 .
C13 C14 H14 128.1 . .
F18 C15 F17 106.2(3) . .
F18 C15 F16 106.2(3) . .
F17 C15 F16 107.0(3) . .
F18 C15 C13 113.8(3) . .
F17 C15 C13 111.0(3) . .
F16 C15 C13 112.2(3) . .
N7 C16 C29 110.4(3) . 2_656
N7 C16 C17 121.2(4) . .
C29 C16 C17 128.3(4) 2_656 .
F21 C17 F20 108.1(3) . .
F21 C17 F19 107.4(4) . .
F20 C17 F19 106.6(3) . .
F21 C17 C16 113.2(3) . .
F20 C17 C16 109.8(4) . .
F19 C17 C16 111.4(3) . .
N8 C18 C19 111.5(3) . .
N8 C18 C21 120.5(4) . .
C19 C18 C21 128.1(3) . .
C18 C19 C20 103.0(3) . .
C18 C19 H19 128.5 . .
C20 C19 H19 128.5 . .
N9 C20 C19 110.6(4) . .
N9 C20 C22 121.4(3) . .
C19 C20 C22 127.9(4) . .
F23 C21 F22 107.1(4) . .
F23 C21 F24 108.2(3) . .
F22 C21 F24 106.3(3) . .
F23 C21 C18 112.8(3) . .
F22 C21 C18 112.7(3) . .
F24 C21 C18 109.5(4) . .
F26 C22 F27 107.4(4) . .
F26 C22 F25 106.6(3) . .
F27 C22 F25 106.2(4) . .
F26 C22 C20 114.3(4) . .
F27 C22 C20 110.5(3) . .
F25 C22 C20 111.4(4) . .
N10 C23 C24 110.1(3) . .
N10 C23 C26 121.4(3) . .
C24 C23 C26 128.5(3) . .
C25 C24 C23 104.0(3) . .
C25 C24 H24 128.0 . .
C23 C24 H24 128.0 . .
N11 C25 C24 110.4(3) . .
N11 C25 C27 121.1(3) . .
C24 C25 C27 128.5(3) . .
F30 C26 F29 106.6(3) . .
F30 C26 F28 106.6(4) . .
F29 C26 F28 106.0(3) . .
F30 C26 C23 110.6(3) . .
F29 C26 C23 113.2(4) . .
F28 C26 C23 113.4(3) . .
F31 C27 F33 107.1(3) . .
F31 C27 F32 106.6(3) . .
F33 C27 F32 105.9(3) . .
F31 C27 C25 114.4(3) . .
F33 C27 C25 112.3(3) . .
F32 C27 C25 110.1(3) . .
N12 C28 C29 110.1(4) . .
N12 C28 C30 122.1(3) . .
C29 C28 C30 127.8(4) . .
C16 C29 C28 103.3(3) 2_656 .
C16 C29 H29 128.3 2_656 .
C28 C29 H29 128.3 . .
F34 C30 F35 106.9(4) . .
F34 C30 F36 105.8(4) . .
F35 C30 F36 105.5(4) . .
F34 C30 C28 111.6(4) . .
F35 C30 C28 113.6(3) . .
F36 C30 C28 112.8(4) . .
N13 C31 C32 115.8(3) . .
N13 C31 H31A 108.3 . .
C32 C31 H31A 108.3 . .
N13 C31 H31B 108.3 . .
C32 C31 H31B 108.3 . .
H31A C31 H31B 107.4 . .
C31 C32 C33 111.8(3) . .
C31 C32 H32A 109.3 . .
C33 C32 H32A 109.3 . .
C31 C32 H32B 109.3 . .
C33 C32 H32B 109.3 . .
H32A C32 H32B 107.9 . .
C34 C33 C32 112.1(4) . .
C34 C33 H33A 109.2 . .
C32 C33 H33A 109.2 . .
C34 C33 H33B 109.2 . .
C32 C33 H33B 109.2 . .
H33A C33 H33B 107.9 . .
C33 C34 H34A 109.5 . .
C33 C34 H34B 109.5 . .
H34A C34 H34B 109.5 . .
C33 C34 H34C 109.5 . .
H34A C34 H34C 109.5 . .
H34B C34 H34C 109.5 . .
C36 C35 N13 114.8(3) . .
C36 C35 H35A 108.6 . .
N13 C35 H35A 108.6 . .
C36 C35 H35B 108.6 . .
N13 C35 H35B 108.6 . .
H35A C35 H35B 107.5 . .
C37 C36 C35 110.5(3) . .
C37 C36 H36A 109.6 . .
C35 C36 H36A 109.6 . .
C37 C36 H36B 109.6 . .
C35 C36 H36B 109.6 . .
H36A C36 H36B 108.1 . .
C36 C37 C38 111.7(3) . .
C36 C37 H37A 109.3 . .
C38 C37 H37A 109.3 . .
C36 C37 H37B 109.3 . .
C38 C37 H37B 109.3 . .
H37A C37 H37B 107.9 . .
C37 C38 H38A 109.5 . .
C37 C38 H38B 109.5 . .
H38A C38 H38B 109.5 . .
C37 C38 H38C 109.5 . .
H38A C38 H38C 109.5 . .
H38B C38 H38C 109.5 . .
N13 C39 C40 116.4(3) . .
N13 C39 H39A 108.2 . .
C40 C39 H39A 108.2 . .
N13 C39 H39B 108.2 . .
C40 C39 H39B 108.2 . .
H39A C39 H39B 107.3 . .
C39 C40 C41 109.5(3) . .
C39 C40 H40A 109.8 . .
C41 C40 H40A 109.8 . .
C39 C40 H40B 109.8 . .
C41 C40 H40B 109.8 . .
H40A C40 H40B 108.2 . .
C42 C41 C40 115.7(8) . .
C42A C41 C40 114(3) . .
C42 C41 H41A 108.3 . .
C42A C41 H41A 97.4 . .
C40 C41 H41A 108.3 . .
C42 C41 H41B 108.3 . .
C42A C41 H41B 119.6 . .
C40 C41 H41B 108.3 . .
H41A C41 H41B 107.4 . .
C44 C43 N13 118.1(3) . .
C44 C43 H43A 107.8 . .
N13 C43 H43A 107.8 . .
C44 C43 H43B 107.8 . .
N13 C43 H43B 107.8 . .
H43A C43 H43B 107.1 . .
C43 C44 C45A 122.2(11) . .
C43 C44 C45 107.2(4) . .
C43 C44 H44A 110.3 . .
C45A C44 H44A 81.8 . .
C45 C44 H44A 110.3 . .
C43 C44 H44B 110.3 . .
C45A C44 H44B 118.8 . .
C45 C44 H44B 110.3 . .
H44A C44 H44B 108.5 . .
C41 C42 H42A 109.5 . .
C41 C42 H42B 109.5 . .
C41 C42 H42C 109.5 . .
C46 C45 C44 114.0(6) . .
C46 C45 H45A 108.8 . .
C44 C45 H45A 108.8 . .
C46 C45 H45B 108.8 . .
C44 C45 H45B 108.8 . .
H45A C45 H45B 107.7 . .
C41 C42A H42D 109.5 . .
C41 C42A H42E 109.5 . .
H42D C42A H42E 109.5 . .
C41 C42A H42F 109.5 . .
H42D C42A H42F 109.5 . .
H42E C42A H42F 109.5 . .
C46A C45A C44 101.0(15) . .
C46A C45A H45C 111.6 . .
C44 C45A H45C 111.6 . .
C46A C45A H45D 111.6 . .
C44 C45A H45D 111.6 . .
H45C C45A H45D 109.4 . .
C45A C46A H46D 109.5 . .
C45A C46A H46E 109.5 . .
H46D C46A H46E 109.5 . .
C45A C46A H46F 109.5 . .
H46D C46A H46F 109.5 . .
H46E C46A H46F 109.5 . .

loop_
_geom_bond_atom_site_label_1
_geom_bond_atom_site_label_2
_geom_bond_distance
_geom_bond_site_symmetry_2
Cu1 O1 1.918(2) .
Cu1 O2 1.919(2) .
Cu1 N2 2.005(3) .
Cu1 N1 2.007(3) .
Cu2 O2 1.912(2) .
Cu2 O3 1.926(2) .
Cu2 N3 1.988(3) .
Cu2 N4 1.994(3) .
Cu2 Cu3 3.0593(7) .
Cu2 Cl1 3.0829(6) .
Cu3 O1 1.908(2) 2_667
Cu3 O3 1.918(2) .
Cu3 N6 1.995(3) .
Cu3 N5 2.000(3) .
Cu4 O4 1.913(2) .
Cu4 O5 1.926(2) .
Cu4 N7 1.987(3) .
Cu4 N8 1.996(3) .
Cu5 O6 1.908(2) .
Cu5 O5 1.914(2) .
Cu5 N9 1.981(3) .
Cu5 N10 2.002(3) .
Cu5 Cu6 3.0591(7) .
Cu6 O6 1.914(2) .
Cu6 O4 1.918(2) 2_656
Cu6 N11 1.986(3) .
Cu6 N12 1.989(3) .
F1 C2 1.342(5) .
F2 C2 1.346(4) .
F3 C2 1.330(4) .
F4 C6 1.327(4) .
F5 C6 1.339(4) .
F6 C6 1.348(4) .
F7 C7 1.344(4) .
F8 C7 1.346(4) .
F9 C7 1.337(4) .
F10 C11 1.334(5) .
F11 C11 1.337(4) .
F12 C11 1.335(4) .
F13 C12 1.334(5) .
F14 C12 1.328(4) .
F15 C12 1.320(5) .
F16 C15 1.349(5) .
F17 C15 1.340(4) .
F18 C15 1.339(4) .
F19 C17 1.348(4) .
F20 C17 1.339(4) .
F21 C17 1.324(5) .
F22 C21 1.330(5) .
F23 C21 1.324(5) .
F24 C21 1.343(4) .
F25 C22 1.352(5) .
F26 C22 1.317(5) .
F27 C22 1.337(5) .
F28 C26 1.347(5) .
F29 C26 1.346(5) .
F30 C26 1.344(4) .
F31 C27 1.325(5) .
F32 C27 1.353(4) .
F33 C27 1.345(4) .
F34 C30 1.341(5) .
F35 C30 1.343(5) .
F36 C30 1.347(5) .
O1 Cu3 1.908(2) 2_667
O4 Cu6 1.918(2) 2_656
N1 N6 1.341(4) 2_667
N1 C1 1.351(4) .
N2 C3 1.350(4) .
N2 N3 1.355(4) .
N3 C5 1.344(4) .
N4 C8 1.350(4) .
N4 N5 1.352(4) .
N5 C10 1.351(4) .
N6 N1 1.341(4) 2_667
N6 C13 1.355(4) .
N7 N12 1.337(4) 2_656
N7 C16 1.350(4) .
N8 C18 1.349(4) .
N8 N9 1.361(4) .
N9 C20 1.350(5) .
N10 N11 1.341(4) .
N10 C23 1.359(4) .
N11 C25 1.351(4) .
N12 N7 1.337(4) 2_656
N12 C28 1.340(5) .
N13 C31 1.506(5) .
N13 C35 1.525(4) .
N13 C39 1.526(4) .
N13 C43 1.528(5) .
C1 C14 1.377(5) 2_667
C1 C2 1.489(6) .
C3 C4 1.373(5) .
C3 C6 1.495(5) .
C4 C5 1.398(4) .
C4 H4 0.9500 .
C5 C7 1.490(5) .
C8 C9 1.390(5) .
C8 C11 1.482(5) .
C9 C10 1.373(5) .
C9 H9 0.9500 .
C10 C12 1.484(5) .
C13 C14 1.384(5) .
C13 C15 1.478(6) .
C14 C1 1.377(5) 2_667
C14 H14 0.9500 .
C16 C29 1.377(6) 2_656
C16 C17 1.501(6) .
C18 C19 1.384(6) .
C18 C21 1.501(5) .
C19 C20 1.391(5) .
C19 H19 0.9500 .
C20 C22 1.480(6) .
C23 C24 1.382(5) .
C23 C26 1.474(5) .
C24 C25 1.372(5) .
C24 H24 0.9500 .
C25 C27 1.484(5) .
C28 C29 1.392(5) .
C28 C30 1.467(6) .
C29 C16 1.377(6) 2_656
C29 H29 0.9500 .
C31 C32 1.515(5) .
C31 H31A 0.9900 .
C31 H31B 0.9900 .
C32 C33 1.517(6) .
C32 H32A 0.9900 .
C32 H32B 0.9900 .
C33 C34 1.516(6) .
C33 H33A 0.9900 .
C33 H33B 0.9900 .
C34 H34A 0.9800 .
C34 H34B 0.9800 .
C34 H34C 0.9800 .
C35 C36 1.524(5) .
C35 H35A 0.9900 .
C35 H35B 0.9900 .
C36 C37 1.523(5) .
C36 H36A 0.9900 .
C36 H36B 0.9900 .
C37 C38 1.524(5) .
C37 H37A 0.9900 .
C37 H37B 0.9900 .
C38 H38A 0.9800 .
C38 H38B 0.9800 .
C38 H38C 0.9800 .
C39 C40 1.527(5) .
C39 H39A 0.9900 .
C39 H39B 0.9900 .
C40 C41 1.530(5) .
C40 H40A 0.9900 .
C40 H40B 0.9900 .
C41 C42 1.519(7) .
C41 C42A 1.526(17) .
C41 H41A 0.9900 .
C41 H41B 0.9900 .
C43 C44 1.495(5) .
C43 H43A 0.9900 .
C43 H43B 0.9900 .
C44 C45A 1.501(14) .
C44 C45 1.549(7) .
C44 H44A 0.9900 .
C44 H44B 0.9900 .
C42 H42A 0.9800 .
C42 H42B 0.9800 .
C42 H42C 0.9800 .
C45 C46 1.471(8) .
C45 H45A 0.9900 .
C45 H45B 0.9900 .
C46 H46A 0.9800 .
C46 H46B 0.9800 .
C46 H46C 0.9800 .
C42A H42D 0.9800 .
C42A H42E 0.9800 .
C42A H42F 0.9800 .
C45A C46A 1.466(16) .
C45A H45C 0.9900 .
C45A H45D 0.9900 .
C46A H46D 0.9800 .
C46A H46E 0.9800 .
C46A H46F 0.9800 .

loop_
_geom_torsion_atom_site_label_1
_geom_torsion_atom_site_label_2
_geom_torsion_atom_site_label_3
_geom_torsion_atom_site_label_4
_geom_torsion
_geom_torsion_site_symmetry_1
_geom_torsion_site_symmetry_4
O2 Cu2 Cu3 O1 1.04(14) . 2_667
O3 Cu2 Cu3 O1 -163.78(15) . 2_667
N3 Cu2 Cu3 O1 -119.84(14) . 2_667
N4 Cu2 Cu3 O1 77.01(13) . 2_667
Cl1 Cu2 Cu3 O1 -41.14(9) . 2_667
O2 Cu2 Cu3 O3 164.82(15) . .
N3 Cu2 Cu3 O3 43.94(16) . .
N4 Cu2 Cu3 O3 -119.22(15) . .
Cl1 Cu2 Cu3 O3 122.64(12) . .
O2 Cu2 Cu3 N6 117.37(14) . .
O3 Cu2 Cu3 N6 -47.45(16) . .
N3 Cu2 Cu3 N6 -3.51(15) . .
N4 Cu2 Cu3 N6 -166.67(14) . .
Cl1 Cu2 Cu3 N6 75.18(11) . .
O2 Cu2 Cu3 N5 -76.46(13) . .
O3 Cu2 Cu3 N5 118.72(15) . .
N3 Cu2 Cu3 N5 162.66(14) . .
N4 Cu2 Cu3 N5 -0.50(13) . .
Cl1 Cu2 Cu3 N5 -118.64(9) . .
O5 Cu5 Cu6 O6 -164.88(15) . .
N9 Cu5 Cu6 O6 -43.08(16) . .
N10 Cu5 Cu6 O6 120.26(16) . .
O6 Cu5 Cu6 O4 168.28(15) . 2_656
O5 Cu5 Cu6 O4 3.39(13) . 2_656
N9 Cu5 Cu6 O4 125.19(14) . 2_656
N10 Cu5 Cu6 O4 -71.47(14) . 2_656
O6 Cu5 Cu6 N11 -117.62(16) . .
O5 Cu5 Cu6 N11 77.49(14) . .
N9 Cu5 Cu6 N11 -160.71(15) . .
N10 Cu5 Cu6 N11 2.63(14) . .
O6 Cu5 Cu6 N12 47.94(16) . .
O5 Cu5 Cu6 N12 -116.95(15) . .
N9 Cu5 Cu6 N12 4.85(16) . .
N10 Cu5 Cu6 N12 168.19(15) . .
O2 Cu1 O1 Cu3 40.0(5) . 2_667
N2 Cu1 O1 Cu3 145.23(12) . 2_667
N1 Cu1 O1 Cu3 -51.85(12) . 2_667
O3 Cu2 O2 Cu1 -45.6(4) . .
N3 Cu2 O2 Cu1 51.02(13) . .
N4 Cu2 O2 Cu1 -146.25(12) . .
Cu3 Cu2 O2 Cu1 -84.17(11) . .
Cl1 Cu2 O2 Cu1 -47.11(9) . .
O1 Cu1 O2 Cu2 56.9(5) . .
N2 Cu1 O2 Cu2 -49.31(12) . .
N1 Cu1 O2 Cu2 147.70(12) . .
O1 Cu3 O3 Cu2 48.1(4) 2_667 .
N6 Cu3 O3 Cu2 142.30(12) . .
N5 Cu3 O3 Cu2 -52.69(12) . .
O2 Cu2 O3 Cu3 -49.8(4) . .
N3 Cu2 O3 Cu3 -145.17(12) . .
N4 Cu2 O3 Cu3 52.27(12) . .
Cl1 Cu2 O3 Cu3 -48.35(9) . .
O5 Cu4 O4 Cu6 -34.5(5) . 2_656
N7 Cu4 O4 Cu6 52.27(13) . 2_656
N8 Cu4 O4 Cu6 -144.55(12) . 2_656
O6 Cu5 O5 Cu4 43.7(4) . .
N9 Cu5 O5 Cu4 -52.00(13) . .
N10 Cu5 O5 Cu4 144.84(13) . .
Cu6 Cu5 O5 Cu4 83.64(12) . .
O4 Cu4 O5 Cu5 -61.5(5) . .
N7 Cu4 O5 Cu5 -147.13(13) . .
N8 Cu4 O5 Cu5 49.72(13) . .
O5 Cu5 O6 Cu6 51.2(4) . .
N9 Cu5 O6 Cu6 145.73(13) . .
N10 Cu5 O6 Cu6 -51.27(13) . .
O4 Cu6 O6 Cu5 -37.3(5) 2_656 .
N11 Cu6 O6 Cu5 53.53(13) . .
N12 Cu6 O6 Cu5 -142.12(12) . .
O1 Cu1 N1 N6 31.0(2) . 2_667
O2 Cu1 N1 N6 -137.5(2) . 2_667
N2 Cu1 N1 N6 127.1(4) . 2_667
O1 Cu1 N1 C1 -140.9(3) . .
O2 Cu1 N1 C1 50.5(3) . .
N2 Cu1 N1 C1 -44.8(6) . .
O1 Cu1 N2 C3 49.4(4) . .
O2 Cu1 N2 C3 -141.6(4) . .
N1 Cu1 N2 C3 -44.8(6) . .
O1 Cu1 N2 N3 -141.9(2) . .
O2 Cu1 N2 N3 27.1(2) . .
N1 Cu1 N2 N3 123.9(4) . .
C3 N2 N3 C5 -0.5(4) . .
Cu1 N2 N3 C5 -172.4(2) . .
C3 N2 N3 Cu2 176.3(2) . .
Cu1 N2 N3 Cu2 4.3(3) . .
O2 Cu2 N3 C5 142.1(4) . .
O3 Cu2 N3 C5 -52.6(4) . .
N4 Cu2 N3 C5 41.5(6) . .
Cu3 Cu2 N3 C5 -77.5(4) . .
Cl1 Cu2 N3 C5 -138.5(3) . .
O2 Cu2 N3 N2 -33.5(2) . .
O3 Cu2 N3 N2 131.9(2) . .
N4 Cu2 N3 N2 -134.0(4) . .
Cu3 Cu2 N3 N2 106.9(2) . .
Cl1 Cu2 N3 N2 46.0(2) . .
O2 Cu2 N4 C8 -57.1(3) . .
O3 Cu2 N4 C8 137.4(3) . .
N3 Cu2 N4 C8 41.8(6) . .
Cu3 Cu2 N4 C8 169.4(4) . .
Cl1 Cu2 N4 C8 -138.3(3) . .
O2 Cu2 N4 N5 134.3(2) . .
O3 Cu2 N4 N5 -31.2(2) . .
N3 Cu2 N4 N5 -126.9(4) . .
Cu3 Cu2 N4 N5 0.74(19) . .
Cl1 Cu2 N4 N5 53.1(2) . .
C8 N4 N5 C10 -0.8(4) . .
Cu2 N4 N5 C10 170.9(2) . .
C8 N4 N5 Cu3 -172.8(2) . .
Cu2 N4 N5 Cu3 -1.1(3) . .
O1 Cu3 N5 C10 60.5(4) 2_667 .
O3 Cu3 N5 C10 -136.0(4) . .
N6 Cu3 N5 C10 -37.6(6) . .
Cu2 Cu3 N5 C10 -168.2(4) . .
O1 Cu3 N5 N4 -130.5(2) 2_667 .
O3 Cu3 N5 N4 33.0(2) . .
N6 Cu3 N5 N4 131.4(4) . .
Cu2 Cu3 N5 N4 0.73(19) . .
O1 Cu3 N6 N1 31.4(2) 2_667 2_667
O3 Cu3 N6 N1 -131.9(2) . 2_667
N5 Cu3 N6 N1 131.1(4) . 2_667
Cu2 Cu3 N6 N1 -105.2(2) . 2_667
O1 Cu3 N6 C13 -141.2(3) 2_667 .
O3 Cu3 N6 C13 55.4(3) . .
N5 Cu3 N6 C13 -41.6(6) . .
Cu2 Cu3 N6 C13 82.2(3) . .
O4 Cu4 N7 N12 -36.1(2) . 2_656
O5 Cu4 N7 N12 130.6(2) . 2_656
N8 Cu4 N7 N12 -135.2(4) . 2_656
O4 Cu4 N7 C16 139.0(3) . .
O5 Cu4 N7 C16 -54.3(3) . .
N8 Cu4 N7 C16 39.9(6) . .
O4 Cu4 N8 C18 -50.7(4) . .
O5 Cu4 N8 C18 141.8(4) . .
N7 Cu4 N8 C18 46.4(6) . .
O4 Cu4 N8 N9 141.3(2) . .
O5 Cu4 N8 N9 -26.2(2) . .
N7 Cu4 N8 N9 -121.6(4) . .
C18 N8 N9 C20 0.7(4) . .
Cu4 N8 N9 C20 172.3(3) . .
C18 N8 N9 Cu5 -178.0(2) . .
Cu4 N8 N9 Cu5 -6.5(3) . .
O6 Cu5 N9 C20 51.8(4) . .
O5 Cu5 N9 C20 -142.4(4) . .
N10 Cu5 N9 C20 -41.8(7) . .
Cu6 Cu5 N9 C20 76.1(4) . .
O6 Cu5 N9 N8 -129.9(3) . .
O5 Cu5 N9 N8 35.9(2) . .
N10 Cu5 N9 N8 136.5(4) . .
Cu6 Cu5 N9 N8 -105.6(2) . .
O6 Cu5 N10 N11 27.4(3) . .
O5 Cu5 N10 N11 -138.7(3) . .
N9 Cu5 N10 N11 122.5(4) . .
Cu6 Cu5 N10 N11 -3.9(2) . .
O6 Cu5 N10 C23 -140.4(4) . .
O5 Cu5 N10 C23 53.5(4) . .
N9 Cu5 N10 C23 -45.3(7) . .
Cu6 Cu5 N10 C23 -171.7(4) . .
C23 N10 N11 C25 0.1(4) . .
Cu5 N10 N11 C25 -171.1(2) . .
C23 N10 N11 Cu6 177.2(3) . .
Cu5 N10 N11 Cu6 6.0(3) . .
O6 Cu6 N11 N10 -36.1(3) . .
O4 Cu6 N11 N10 129.2(3) 2_656 .
N12 Cu6 N11 N10 -134.9(4) . .
Cu5 Cu6 N11 N10 -3.9(2) . .
O6 Cu6 N11 C25 140.0(4) . .
O4 Cu6 N11 C25 -54.7(4) 2_656 .
N12 Cu6 N11 C25 41.2(7) . .
Cu5 Cu6 N11 C25 172.1(4) . .
O6 Cu6 N12 N7 139.0(2) . 2_656
O4 Cu6 N12 N7 -26.8(2) 2_656 2_656
N11 Cu6 N12 N7 -124.0(4) . 2_656
Cu5 Cu6 N12 N7 112.4(2) . 2_656
O6 Cu6 N12 C28 -54.3(4) . .
O4 Cu6 N12 C28 139.9(3) 2_656 .
N11 Cu6 N12 C28 42.7(7) . .
Cu5 Cu6 N12 C28 -81.0(4) . .
N6 N1 C1 C14 0.4(4) 2_667 2_667
Cu1 N1 C1 C14 172.8(3) . 2_667
N6 N1 C1 C2 -176.8(3) 2_667 .
Cu1 N1 C1 C2 -4.4(5) . .
N1 C1 C2 F3 37.4(5) . .
C14 C1 C2 F3 -139.3(4) 2_667 .
N1 C1 C2 F1 -83.8(4) . .
C14 C1 C2 F1 99.5(4) 2_667 .
N1 C1 C2 F2 157.6(3) . .
C14 C1 C2 F2 -19.1(5) 2_667 .
N3 N2 C3 C4 0.5(4) . .
Cu1 N2 C3 C4 169.8(3) . .
N3 N2 C3 C6 177.7(3) . .
Cu1 N2 C3 C6 -12.9(6) . .
N2 C3 C4 C5 -0.3(4) . .
C6 C3 C4 C5 -177.3(4) . .
N2 N3 C5 C4 0.3(4) . .
Cu2 N3 C5 C4 -175.5(3) . .
N2 N3 C5 C7 -177.8(3) . .
Cu2 N3 C5 C7 6.4(6) . .
C3 C4 C5 N3 0.0(4) . .
C3 C4 C5 C7 178.0(4) . .
N2 C3 C6 F4 50.7(5) . .
C4 C3 C6 F4 -132.5(4) . .
N2 C3 C6 F5 171.7(3) . .
C4 C3 C6 F5 -11.4(6) . .
N2 C3 C6 F6 -70.4(4) . .
C4 C3 C6 F6 106.5(4) . .
N3 C5 C7 F9 -159.0(3) . .
C4 C5 C7 F9 23.2(5) . .
N3 C5 C7 F7 -38.6(5) . .
C4 C5 C7 F7 143.6(4) . .
N3 C5 C7 F8 81.4(4) . .
C4 C5 C7 F8 -96.4(4) . .
N5 N4 C8 C9 0.2(4) . .
Cu2 N4 C8 C9 -169.0(3) . .
N5 N4 C8 C11 178.5(3) . .
Cu2 N4 C8 C11 9.3(6) . .
N4 C8 C9 C10 0.4(4) . .
C11 C8 C9 C10 -177.7(4) . .
N4 N5 C10 C9 1.0(4) . .
Cu3 N5 C10 C9 170.5(3) . .
N4 N5 C10 C12 -178.4(3) . .
Cu3 N5 C10 C12 -8.9(6) . .
C8 C9 C10 N5 -0.8(4) . .
C8 C9 C10 C12 178.6(4) . .
N4 C8 C11 F10 78.7(4) . .
C9 C8 C11 F10 -103.3(4) . .
N4 C8 C11 F12 -162.1(3) . .
C9 C8 C11 F12 15.8(6) . .
N4 C8 C11 F11 -41.9(5) . .
C9 C8 C11 F11 136.0(4) . .
N5 C10 C12 F15 41.0(5) . .
C9 C10 C12 F15 -138.4(4) . .
N5 C10 C12 F14 162.1(3) . .
C9 C10 C12 F14 -17.2(6) . .
N5 C10 C12 F13 -79.1(5) . .
C9 C10 C12 F13 101.5(5) . .
N1 N6 C13 C14 -0.1(4) 2_667 .
Cu3 N6 C13 C14 172.9(3) . .
N1 N6 C13 C15 -178.3(3) 2_667 .
Cu3 N6 C13 C15 -5.2(5) . .
N6 C13 C14 C1 -0.1(4) . 2_667
C15 C13 C14 C1 177.9(4) . 2_667
N6 C13 C15 F18 -78.7(4) . .
C14 C13 C15 F18 103.5(4) . .
N6 C13 C15 F17 161.5(3) . .
C14 C13 C15 F17 -16.2(6) . .
N6 C13 C15 F16 41.9(5) . .
C14 C13 C15 F16 -135.8(4) . .
N12 N7 C16 C29 0.1(4) 2_656 2_656
Cu4 N7 C16 C29 -175.3(3) . 2_656
N12 N7 C16 C17 179.1(3) 2_656 .
Cu4 N7 C16 C17 3.7(5) . .
N7 C16 C17 F21 -33.5(5) . .
C29 C16 C17 F21 145.4(4) 2_656 .
N7 C16 C17 F20 -154.4(3) . .
C29 C16 C17 F20 24.5(5) 2_656 .
N7 C16 C17 F19 87.7(4) . .
C29 C16 C17 F19 -93.5(5) 2_656 .
N9 N8 C18 C19 -0.4(4) . .
Cu4 N8 C18 C19 -169.1(3) . .
N9 N8 C18 C21 179.0(3) . .
Cu4 N8 C18 C21 10.4(6) . .
N8 C18 C19 C20 0.0(5) . .
C21 C18 C19 C20 -179.4(4) . .
N8 N9 C20 C19 -0.8(5) . .
Cu5 N9 C20 C19 177.6(3) . .
N8 N9 C20 C22 -177.4(4) . .
Cu5 N9 C20 C22 1.0(7) . .
C18 C19 C20 N9 0.5(5) . .
C18 C19 C20 C22 176.9(4) . .
N8 C18 C21 F23 -44.2(5) . .
C19 C18 C21 F23 135.2(4) . .
N8 C18 C21 F22 77.3(5) . .
C19 C18 C21 F22 -103.3(5) . .
N8 C18 C21 F24 -164.6(3) . .
C19 C18 C21 F24 14.7(6) . .
N9 C20 C22 F26 -84.1(5) . .
C19 C20 C22 F26 99.9(5) . .
N9 C20 C22 F27 154.7(4) . .
C19 C20 C22 F27 -21.4(7) . .
N9 C20 C22 F25 36.9(6) . .
C19 C20 C22 F25 -139.1(4) . .
N11 N10 C23 C24 0.1(4) . .
Cu5 N10 C23 C24 168.6(3) . .
N11 N10 C23 C26 -179.9(4) . .
Cu5 N10 C23 C26 -11.5(6) . .
N10 C23 C24 C25 -0.2(5) . .
C26 C23 C24 C25 179.8(4) . .
N10 N11 C25 C24 -0.3(4) . .
Cu6 N11 C25 C24 -176.5(3) . .
N10 N11 C25 C27 176.6(3) . .
Cu6 N11 C25 C27 0.3(6) . .
C23 C24 C25 N11 0.3(5) . .
C23 C24 C25 C27 -176.3(4) . .
N10 C23 C26 F30 161.5(4) . .
C24 C23 C26 F30 -18.5(6) . .
N10 C23 C26 F29 -79.0(5) . .
C24 C23 C26 F29 101.0(5) . .
N10 C23 C26 F28 41.8(5) . .
C24 C23 C26 F28 -138.2(4) . .
N11 C25 C27 F31 84.0(4) . .
C24 C25 C27 F31 -99.7(5) . .
N11 C25 C27 F33 -38.3(5) . .
C24 C25 C27 F33 137.9(4) . .
N11 C25 C27 F32 -156.0(3) . .
C24 C25 C27 F32 20.2(6) . .
N7 N12 C28 C29 0.4(4) 2_656 .
Cu6 N12 C28 C29 -166.8(3) . .
N7 N12 C28 C30 178.7(3) 2_656 .
Cu6 N12 C28 C30 11.5(6) . .
N12 C28 C29 C16 -0.4(4) . 2_656
C30 C28 C29 C16 -178.6(4) . 2_656
N12 C28 C30 F34 -169.2(3) . .
C29 C28 C30 F34 8.7(6) . .
N12 C28 C30 F35 -48.3(5) . .
C29 C28 C30 F35 129.7(4) . .
N12 C28 C30 F36 71.8(5) . .
C29 C28 C30 F36 -110.3(5) . .
C35 N13 C31 C32 48.3(4) . .
C39 N13 C31 C32 -71.6(4) . .
C43 N13 C31 C32 166.9(3) . .
N13 C31 C32 C33 172.5(3) . .
C31 C32 C33 C34 175.0(4) . .
C31 N13 C35 C36 57.6(4) . .
C39 N13 C35 C36 177.2(3) . .
C43 N13 C35 C36 -62.1(4) . .
N13 C35 C36 C37 -170.8(3) . .
C35 C36 C37 C38 177.5(4) . .
C31 N13 C39 C40 -171.7(3) . .
C35 N13 C39 C40 67.3(4) . .
C43 N13 C39 C40 -51.2(4) . .
N13 C39 C40 C41 -173.6(3) . .
C39 C40 C41 C42 -69.6(6) . .
C39 C40 C41 C42A -55(2) . .
C31 N13 C43 C44 60.7(4) . .
C35 N13 C43 C44 -178.6(3) . .
C39 N13 C43 C44 -59.3(4) . .
N13 C43 C44 C45A 152.1(9) . .
N13 C43 C44 C45 179.2(4) . .
C43 C44 C45 C46 172.1(5) . .
C45A C44 C45 C46 -61(2) . .
C43 C44 C45A C46A 76(2) . .
C45 C44 C45A C46A 11.2(15) . .

loop_
_platon_squeeze_void_nr
_platon_squeeze_void_average_x
_platon_squeeze_void_average_y
_platon_squeeze_void_average_z
_platon_squeeze_void_volume
_platon_squeeze_void_count_electrons
_platon_squeeze_void_content
1 0.000 0.500 0.500 911 234 ' '
